data_7111819
loop_
_publ_author_name
'Jozsef S. Pap'
'Apparao Draksharapu'
'Michel Giorgi'
'Wesley R. Browne'
'Jozsef Kaizer'
'Gabor Speier'

_publ_section_title
;
 Stabilisation of mu-peroxido-bridged Fe(III) intermediates with
 non-symmetric bidentate N-donor ligands
;
_journal_name_full Chem.Commun.
_journal_page_first 1326
_journal_paper_doi 10.1039/c3cc48196d
_journal_volume 50
_journal_year 2014
_chemical_compound_source 'synthesis as described'
_chemical_formula_moiety 'C39 H24 F9 Fe1.5 N6 O12 S3'
_chemical_formula_sum 'C39 H24 F9 Fe1.5 N6 O12 S3'
_chemical_formula_weight 1119.6
_chemical_name_systematic
;
 ?
;
_space_group_IT_number 15
_symmetry_cell_setting monoclinic
_symmetry_Int_Tables_number 15
_symmetry_space_group_name_Hall '-C 2yc'
_symmetry_space_group_name_H-M 'C 1 2/c 1'
_atom_sites_solution_hydrogens geom
_atom_sites_solution_primary direct
_atom_sites_solution_secondary difmap
_audit_conform_dict_location ftp://ftp.iucr.org/pub/cif_core.dic
_audit_conform_dict_name cif_core.dic
_audit_conform_dict_version 2.4
_audit_creation_date 2011-10-20T16:21:19-00:00
_audit_creation_method 'WinGX routine CIF_UPDATE'
_cell_angle_alpha 90
_cell_angle_beta 95.911(4)
_cell_angle_gamma 90
_cell_formula_units_Z 8
_cell_length_a 33.061(1)
_cell_length_b 13.4974(6)
_cell_length_c 19.732(1)
_cell_measurement_reflns_used 46858
_cell_measurement_temperature 225(2)
_cell_measurement_theta_max 28.56
_cell_measurement_theta_min 1.24
_cell_measurement_wavelength 0.71073
_cell_volume 8758.3(7)
_computing_molecular_graphics 'Ortep-3 for Windows (Farrugia, 1997)'
_computing_publication_material 'WinGX publication routines (Farrugia, 1999)'
_computing_structure_refinement 'SHELXL-97 (Sheldrick, 2008)'
_diffrn_ambient_temperature 225(2)
_diffrn_measured_fraction_theta_full 0.943
_diffrn_measured_fraction_theta_max 0.943
_diffrn_measurement_device_type KappaCCD
_diffrn_measurement_method 'Omega + Phi scan'
_diffrn_radiation_monochromator graphite
_diffrn_radiation_probe x-ray
_diffrn_radiation_type MoK\a
_diffrn_radiation_wavelength 0.71073
_diffrn_reflns_av_R_equivalents 0.048
_diffrn_reflns_av_unetI/netI 0.0392
_diffrn_reflns_limit_h_max 43
_diffrn_reflns_limit_h_min 0
_diffrn_reflns_limit_k_max 17
_diffrn_reflns_limit_k_min 0
_diffrn_reflns_limit_l_max 25
_diffrn_reflns_limit_l_min -25
_diffrn_reflns_number 46858
_diffrn_reflns_theta_full 28.56
_diffrn_reflns_theta_max 28.56
_diffrn_reflns_theta_min 1.24
_diffrn_standards_number 0
_exptl_absorpt_coefficient_mu 0.755
_exptl_absorpt_correction_type none
_exptl_crystal_colour red
_exptl_crystal_density_diffrn 1.698
_exptl_crystal_density_method 'not measured'
_exptl_crystal_description prism
_exptl_crystal_F_000 4512
_exptl_crystal_size_max 0.24
_exptl_crystal_size_mid 0.24
_exptl_crystal_size_min 0.2
_refine_diff_density_max 0.563
_refine_diff_density_min -0.925
_refine_diff_density_rms 0.216
_refine_ls_extinction_method none
_refine_ls_goodness_of_fit_ref 1.123
_refine_ls_hydrogen_treatment constr
_refine_ls_matrix_type full
_refine_ls_number_parameters 690
_refine_ls_number_reflns 10531
_refine_ls_number_restraints 8
_refine_ls_restrained_S_all 1.125
_refine_ls_R_factor_all 0.0999
_refine_ls_R_factor_gt 0.0626
_refine_ls_shift/su_max 0.000
_refine_ls_shift/su_mean 0
_refine_ls_structure_factor_coef Fsqd
_refine_ls_weighting_details 'calc w=1/[\s^2^(Fo^2^)+(0.1080P)^2^+13.1936P] where P=(Fo^2^+2Fc^2^)/3'
_refine_ls_weighting_scheme calc
_refine_ls_wR_factor_gt 0.1766
_refine_ls_wR_factor_ref 0.2074
_reflns_number_gt 7522
_reflns_number_total 10531
_reflns_threshold_expression >2\s(I)
_cod_data_source_file c3cc48196d.txt
_cod_data_source_block fepbo
_cod_original_cell_volume 8758.3(6)
_cod_original_sg_symbol_H-M 'C 2/c'
_cod_database_code 7111819

loop_
_symmetry_equiv_pos_as_xyz
'x, y, z'
'-x, y, -z+1/2'
'x+1/2, y+1/2, z'
'-x+1/2, y+1/2, -z+1/2'
'-x, -y, -z'
'x, -y, z-1/2'
'-x+1/2, -y+1/2, -z'
'x+1/2, -y+1/2, z-1/2'

loop_
_atom_site_label
_atom_site_type_symbol
_atom_site_fract_x
_atom_site_fract_y
_atom_site_fract_z
_atom_site_U_iso_or_equiv
_atom_site_adp_type
_atom_site_occupancy
_atom_site_symmetry_multiplicity
_atom_site_calc_flag
_atom_site_refinement_flags
_atom_site_disorder_assembly
_atom_site_disorder_group
C1 C 0.73298(12) 0.0601(3) 0.3377(2) 0.0519(9) Uani 1 1 d . . .
C2 C 0.76457(13) 0.1022(4) 0.3065(3) 0.0690(13) Uani 1 1 d . . .
H2 H 0.7616 0.1198 0.2607 0.083 Uiso 1 1 calc R . .
C3 C 0.80025(15) 0.1166(4) 0.3468(3) 0.0875(17) Uani 1 1 d . . .
H3 H 0.8222 0.1436 0.3274 0.105 Uiso 1 1 calc R . .
C4 C 0.80510(17) 0.0922(5) 0.4164(3) 0.0930(19) Uani 1 1 d . . .
H4 H 0.8298 0.1051 0.442 0.112 Uiso 1 1 calc R . .
C5 C 0.77399(17) 0.0496(4) 0.4473(3) 0.0799(16) Uani 1 1 d . . .
H5 H 0.7767 0.033 0.4933 0.096 Uiso 1 1 calc R . .
C6 C 0.73825(13) 0.0329(3) 0.4055(2) 0.0583(10) Uani 1 1 d . . .
C7 C 0.67808(11) -0.0076(3) 0.36355(17) 0.0433(8) Uani 1 1 d . . .
C8 C 0.63734(11) -0.0476(3) 0.36010(17) 0.0426(8) Uani 1 1 d . . .
C9 C 0.62215(14) -0.1007(3) 0.41145(19) 0.0549(10) Uani 1 1 d . . .
H9 H 0.6379 -0.1131 0.4524 0.066 Uiso 1 1 calc R . .
C10 C 0.58237(16) -0.1354(4) 0.3999(2) 0.0705(13) Uani 1 1 d . . .
H10 H 0.5709 -0.1708 0.4335 0.085 Uiso 1 1 calc R . .
C11 C 0.56052(15) -0.1170(4) 0.3392(2) 0.0724(13) Uani 1 1 d . . .
H11 H 0.5339 -0.1397 0.3307 0.087 Uiso 1 1 calc R . .
C12 C 0.57818(13) -0.0642(3) 0.2901(2) 0.0605(11) Uani 1 1 d . . .
H12 H 0.563 -0.0527 0.2485 0.073 Uiso 1 1 calc R . .
C13 C 0.55579(11) 0.1049(3) 0.13981(18) 0.0444(8) Uani 1 1 d . . .
C14 C 0.53107(13) 0.1598(3) 0.1777(2) 0.0573(10) Uani 1 1 d . . .
H14 H 0.5393 0.1771 0.2226 0.069 Uiso 1 1 calc R . .
C15 C 0.49392(13) 0.1879(4) 0.1465(2) 0.0639(11) Uani 1 1 d . . .
H15 H 0.4763 0.2232 0.1711 0.077 Uiso 1 1 calc R . .
C16 C 0.48190(13) 0.1644(3) 0.0781(2) 0.0625(11) Uani 1 1 d . . .
H16 H 0.4567 0.1859 0.0583 0.075 Uiso 1 1 calc R . .
C17 C 0.50638(12) 0.1105(3) 0.0395(2) 0.0538(10) Uani 1 1 d . . .
H17 H 0.4988 0.0956 -0.0061 0.065 Uiso 1 1 calc R . .
C18 C 0.54267(11) 0.0802(3) 0.07278(18) 0.0440(8) Uani 1 1 d . . .
C19 C 0.60165(11) 0.0141(3) 0.10174(16) 0.0401(7) Uani 1 1 d . . .
C20 C 0.63823(11) -0.0448(3) 0.09731(17) 0.0406(7) Uani 1 1 d . . .
C21 C 0.64686(12) -0.0958(3) 0.03998(19) 0.0482(9) Uani 1 1 d . . .
H21 H 0.6288 -0.0954 0.0006 0.058 Uiso 1 1 calc R . .
C22 C 0.68299(14) -0.1473(3) 0.0425(2) 0.0593(10) Uani 1 1 d . . .
H22 H 0.6898 -0.1824 0.0047 0.071 Uiso 1 1 calc R . .
C23 C 0.70860(13) -0.1461(4) 0.1011(2) 0.0628(11) Uani 1 1 d . . .
H23 H 0.7331 -0.1803 0.1035 0.075 Uiso 1 1 calc R . .
C24 C 0.69819(13) -0.0940(3) 0.1571(2) 0.0572(10) Uani 1 1 d . . .
H24 H 0.7161 -0.094 0.1967 0.069 Uiso 1 1 calc R . .
C25 C 0.66675(14) 0.3367(4) 0.3309(3) 0.0733(14) Uani 1 1 d . . .
C27 C 0.41169(13) 0.5906(3) 0.1503(2) 0.0581(11) Uani 1 1 d . . .
C28 C 0.38448(14) 0.6449(4) 0.1823(2) 0.0689(12) Uani 1 1 d . . .
H28 H 0.3903 0.6657 0.2272 0.083 Uiso 1 1 calc R . .
C29 C 0.34807(16) 0.6675(5) 0.1451(3) 0.0873(17) Uani 1 1 d . . .
H29 H 0.3286 0.7027 0.1659 0.105 Uiso 1 1 calc R . .
C30 C 0.33965(19) 0.6392(5) 0.0773(3) 0.097(2) Uani 1 1 d . . .
H30 H 0.3151 0.6577 0.0535 0.116 Uiso 1 1 calc R . .
C31 C 0.36660(18) 0.5849(5) 0.0452(3) 0.0832(17) Uani 1 1 d . . .
H31 H 0.361 0.5654 0 0.1 Uiso 1 1 calc R . .
C32 C 0.40244(16) 0.5604(4) 0.0826(2) 0.0678(13) Uani 1 1 d . . .
C33 C 0.46188(13) 0.5051(3) 0.12036(17) 0.0530(10) Uani 1 1 d . . .
C34 C 0.50051(14) 0.4547(3) 0.12045(18) 0.0536(10) Uani 1 1 d . . .
C35 C 0.51321(19) 0.4035(3) 0.0662(2) 0.0671(14) Uani 1 1 d . . .
H35 H 0.4964 0.3986 0.0256 0.081 Uiso 1 1 calc R . .
C36 C 0.5513(2) 0.3592(4) 0.0725(2) 0.0758(15) Uani 1 1 d . . .
H36 H 0.5605 0.3248 0.0362 0.091 Uiso 1 1 calc R . .
C37 C 0.57542(18) 0.3675(3) 0.1343(3) 0.0716(13) Uani 1 1 d . . .
H37 H 0.601 0.3382 0.1402 0.086 Uiso 1 1 calc R . .
C38 C 0.56076(15) 0.4202(3) 0.1869(2) 0.0581(10) Uani 1 1 d . . .
H38 H 0.577 0.4254 0.2281 0.07 Uiso 1 1 calc R . .
C39 C 0.58055(13) 0.6961(3) 0.1070(2) 0.0566(10) Uani 1 1 d . . .
N1 N 0.69348(9) 0.0333(2) 0.31258(14) 0.0429(7) Uani 1 1 d . . .
N2 N 0.61564(9) -0.0292(2) 0.29937(14) 0.0441(7) Uani 1 1 d . . .
N3 N 0.59425(8) 0.0622(2) 0.15567(14) 0.0402(6) Uani 1 1 d . . .
N4 N 0.66318(9) -0.0436(2) 0.15658(14) 0.0437(7) Uani 1 1 d . . .
N5 N 0.45052(10) 0.5540(2) 0.17162(14) 0.0484(8) Uani 1 1 d . . .
N6 N 0.52371(11) 0.4646(2) 0.18071(15) 0.0500(8) Uani 1 1 d . . .
O1 O 0.70317(9) -0.0108(2) 0.42201(12) 0.0556(7) Uani 1 1 d . . .
O2 O 0.57291(8) 0.02129(19) 0.04830(12) 0.0452(6) Uani 1 1 d . . .
O3 O 0.43468(11) 0.5056(2) 0.06397(13) 0.0663(9) Uani 1 1 d . . .
O4 O 0.62137(8) 0.1986(2) 0.27406(13) 0.0510(6) Uani 1 1 d . . .
O5 O 0.63801(14) 0.1907(3) 0.39478(16) 0.0905(12) Uani 1 1 d . . .
O6 O 0.59110(9) 0.3167(2) 0.34507(16) 0.0665(8) Uani 1 1 d . . .
O7 O 0.68410(9) 0.1668(2) 0.18487(13) 0.0597(8) Uani 1 1 d . . .
O8 O 0.66368(15) 0.1782(3) 0.06514(17) 0.1141(17) Uani 1 1 d . . .
O10 O 0.53258(8) 0.6884(2) 0.20181(12) 0.0462(6) Uani 1 1 d . . .
O11 O 0.50200(8) 0.6958(2) 0.08504(13) 0.0536(7) Uani 1 1 d . . .
O12 O 0.53582(9) 0.8401(2) 0.13767(15) 0.0560(7) Uani 1 1 d . . .
F1 F 0.70008(8) 0.2879(3) 0.3179(2) 0.1068(12) Uani 1 1 d . . .
F2 F 0.67507(11) 0.3871(3) 0.3872(2) 0.1211(14) Uani 1 1 d . . .
F3 F 0.65777(11) 0.3998(3) 0.2799(2) 0.1096(12) Uani 1 1 d . . .
F7 F 0.58431(11) 0.6002(2) 0.1070(2) 0.1053(13) Uani 1 1 d . . .
F8 F 0.61122(7) 0.7335(2) 0.14740(15) 0.0800(8) Uani 1 1 d . . .
F9 F 0.58438(9) 0.7290(2) 0.04471(14) 0.0775(8) Uani 1 1 d . . .
S1 S 0.62451(3) 0.25133(7) 0.33845(5) 0.0504(2) Uani 1 1 d . . .
S3 S 0.53202(3) 0.73514(7) 0.13536(4) 0.0392(2) Uani 1 1 d . . .
Fe1 Fe 0.646146(15) 0.06850(4) 0.23112(2) 0.03896(16) Uani 1 1 d . A .
Fe2 Fe 0.5 0.57270(5) 0.25 0.04059(19) Uani 1 2 d S . .
S2 S 0.69921(7) 0.17042(15) 0.11667(10) 0.0408(4) Uani 0.5 1 d PD A 1
O9 O 0.7332(3) 0.1046(7) 0.1038(9) 0.094(4) Uani 0.5 1 d PD A 1
C26 C 0.7188(2) 0.2997(6) 0.1206(4) 0.0464(19) Uani 0.5 1 d PD A 1
F4 F 0.7478(6) 0.3071(14) 0.1719(10) 0.111(6) Uani 0.5 1 d PD A 1
F5 F 0.7325(4) 0.3207(8) 0.0610(4) 0.085(3) Uani 0.5 1 d PD A 1
F6 F 0.6914(3) 0.3694(4) 0.1319(6) 0.086(2) Uani 0.5 1 d PD A 1
S22 S 0.68177(11) 0.2220(3) 0.12081(16) 0.0978(12) Uani 0.5 1 d PD A 2
O99 O 0.6801(6) 0.3330(5) 0.1269(9) 0.138(7) Uani 0.5 1 d PD A 2
C226 C 0.7341(7) 0.2342(9) 0.1125(7) 0.175(12) Uani 0.5 1 d PD A 2
F44 F 0.7530(6) 0.2864(18) 0.1630(11) 0.129(8) Uani 0.5 1 d PD A 2
F55 F 0.7402(6) 0.2911(13) 0.0602(8) 0.171(8) Uani 0.5 1 d PD A 2
F66 F 0.7363(8) 0.1367(8) 0.1038(12) 0.215(10) Uani 0.5 1 d PD A 2

loop_
_atom_site_aniso_label
_atom_site_aniso_U_11
_atom_site_aniso_U_22
_atom_site_aniso_U_33
_atom_site_aniso_U_23
_atom_site_aniso_U_13
_atom_site_aniso_U_12
C1 0.043(2) 0.052(2) 0.058(2) 0.0030(17) -0.0115(17) 0.0001(17)
C2 0.042(2) 0.073(3) 0.089(3) 0.013(3) -0.010(2) -0.012(2)
C3 0.050(3) 0.086(4) 0.121(5) 0.015(3) -0.019(3) -0.018(3)
C4 0.064(3) 0.085(4) 0.119(5) 0.000(3) -0.046(3) -0.011(3)
C5 0.076(3) 0.079(3) 0.075(3) -0.003(3) -0.039(3) -0.001(3)
C6 0.051(2) 0.058(2) 0.060(2) -0.0010(19) -0.0194(19) 0.0006(19)
C7 0.052(2) 0.0436(19) 0.0325(17) -0.0001(14) -0.0044(14) 0.0006(16)
C8 0.050(2) 0.0450(19) 0.0328(17) 0.0010(14) 0.0059(14) -0.0051(15)
C9 0.078(3) 0.049(2) 0.0378(19) 0.0050(16) 0.0091(18) -0.005(2)
C10 0.089(3) 0.066(3) 0.062(3) 0.008(2) 0.033(3) -0.019(3)
C11 0.059(3) 0.086(3) 0.072(3) 0.008(3) 0.012(2) -0.033(3)
C12 0.051(2) 0.076(3) 0.054(2) 0.007(2) 0.0026(18) -0.023(2)
C13 0.0422(19) 0.053(2) 0.0371(18) 0.0043(15) -0.0019(14) -0.0038(16)
C14 0.053(2) 0.074(3) 0.045(2) 0.0031(19) 0.0033(17) 0.004(2)
C15 0.050(2) 0.076(3) 0.067(3) 0.012(2) 0.012(2) 0.013(2)
C16 0.042(2) 0.066(3) 0.076(3) 0.016(2) -0.008(2) 0.0009(19)
C17 0.050(2) 0.054(2) 0.054(2) 0.0042(18) -0.0118(17) -0.0054(18)
C18 0.0401(19) 0.048(2) 0.0425(19) 0.0036(15) -0.0051(14) -0.0050(15)
C19 0.0428(18) 0.0424(18) 0.0336(17) 0.0022(14) -0.0034(13) -0.0073(15)
C20 0.0436(19) 0.0444(18) 0.0330(17) 0.0027(14) -0.0008(13) -0.0046(15)
C21 0.053(2) 0.050(2) 0.0396(19) 0.0015(15) -0.0012(16) -0.0006(17)
C22 0.070(3) 0.062(3) 0.047(2) -0.0042(18) 0.0110(19) 0.006(2)
C23 0.049(2) 0.075(3) 0.064(3) 0.000(2) 0.0040(19) 0.016(2)
C24 0.047(2) 0.072(3) 0.050(2) 0.003(2) -0.0055(17) 0.004(2)
C25 0.048(3) 0.077(3) 0.090(4) -0.025(3) -0.013(2) -0.003(2)
C27 0.054(2) 0.069(3) 0.047(2) 0.0211(19) -0.0144(18) -0.018(2)
C28 0.057(3) 0.084(3) 0.063(3) 0.017(2) -0.009(2) -0.003(2)
C29 0.057(3) 0.101(4) 0.098(4) 0.025(3) -0.019(3) -0.002(3)
C30 0.072(4) 0.115(5) 0.094(4) 0.033(4) -0.040(3) -0.014(4)
C31 0.081(4) 0.095(4) 0.065(3) 0.020(3) -0.033(3) -0.025(3)
C32 0.068(3) 0.074(3) 0.055(3) 0.020(2) -0.020(2) -0.025(3)
C33 0.073(3) 0.053(2) 0.0297(18) 0.0063(15) -0.0085(17) -0.023(2)
C34 0.081(3) 0.045(2) 0.0336(19) 0.0011(15) 0.0018(18) -0.015(2)
C35 0.121(4) 0.045(2) 0.035(2) -0.0046(16) 0.009(2) -0.018(3)
C36 0.126(5) 0.052(3) 0.054(3) -0.003(2) 0.026(3) -0.006(3)
C37 0.094(4) 0.051(3) 0.073(3) 0.001(2) 0.026(3) 0.006(2)
C38 0.077(3) 0.049(2) 0.049(2) 0.0005(17) 0.010(2) 0.002(2)
C39 0.049(2) 0.054(2) 0.070(3) 0.0108(19) 0.022(2) 0.0016(18)
N1 0.0391(15) 0.0512(17) 0.0368(15) 0.0045(13) -0.0043(12) -0.0066(13)
N2 0.0465(17) 0.0500(17) 0.0353(15) 0.0026(13) 0.0019(12) -0.0135(14)
N3 0.0339(14) 0.0523(17) 0.0326(14) 0.0015(12) -0.0050(11) -0.0042(12)
N4 0.0394(16) 0.0528(18) 0.0375(15) 0.0029(13) -0.0028(12) -0.0038(13)
N5 0.0518(19) 0.061(2) 0.0297(15) 0.0048(13) -0.0084(13) -0.0150(15)
N6 0.069(2) 0.0483(17) 0.0319(15) -0.0012(13) 0.0021(14) -0.0019(16)
O1 0.0636(18) 0.0623(17) 0.0367(13) 0.0029(12) -0.0146(12) 0.0026(14)
O2 0.0492(14) 0.0496(14) 0.0339(12) -0.0025(10) -0.0097(10) -0.0004(11)
O3 0.090(2) 0.0677(19) 0.0360(14) 0.0059(13) -0.0173(14) -0.0250(18)
O4 0.0547(15) 0.0542(15) 0.0419(14) -0.0079(11) -0.0051(11) -0.0027(12)
O5 0.154(4) 0.070(2) 0.0442(17) 0.0093(15) -0.0050(19) 0.018(2)
O6 0.0616(19) 0.0659(19) 0.074(2) -0.0124(15) 0.0147(15) 0.0006(15)
O7 0.0694(18) 0.0704(19) 0.0405(14) 0.0063(12) 0.0104(12) -0.0277(15)
O8 0.156(4) 0.125(3) 0.052(2) 0.023(2) -0.032(2) -0.077(3)
O10 0.0451(14) 0.0563(15) 0.0369(13) 0.0012(11) 0.0026(10) -0.0044(12)
O11 0.0502(15) 0.0689(18) 0.0397(14) -0.0001(12) -0.0050(11) -0.0130(13)
O12 0.0567(17) 0.0437(14) 0.0678(18) -0.0030(13) 0.0069(13) 0.0030(12)
F1 0.0451(16) 0.109(3) 0.163(3) -0.050(2) -0.0040(18) -0.0038(16)
F2 0.094(2) 0.116(3) 0.147(3) -0.077(3) -0.019(2) -0.016(2)
F3 0.092(2) 0.085(2) 0.153(3) 0.025(2) 0.020(2) -0.0221(19)
F7 0.109(3) 0.0554(16) 0.167(3) 0.0112(18) 0.085(2) 0.0228(16)
F8 0.0360(13) 0.114(2) 0.0893(19) 0.0269(17) 0.0023(12) 0.0027(14)
F9 0.0753(18) 0.096(2) 0.0665(16) 0.0102(14) 0.0328(13) -0.0018(15)
S1 0.0597(6) 0.0518(5) 0.0381(5) -0.0022(4) -0.0021(4) -0.0011(4)
S3 0.0354(4) 0.0440(5) 0.0379(4) -0.0013(3) 0.0029(3) 0.0005(3)
Fe1 0.0370(3) 0.0484(3) 0.0303(3) 0.00360(19) -0.00214(19) -0.0090(2)
Fe2 0.0437(4) 0.0501(4) 0.0266(3) 0 -0.0028(3) 0
S2 0.0512(12) 0.0345(10) 0.0385(9) 0.0011(7) 0.0139(8) -0.0073(8)
O9 0.115(7) 0.030(5) 0.152(9) 0.003(5) 0.082(6) 0.014(4)
C26 0.055(5) 0.038(4) 0.046(4) 0.011(3) 0.001(3) -0.013(4)
F4 0.128(15) 0.093(6) 0.103(8) 0.006(6) -0.021(8) -0.067(8)
F5 0.123(9) 0.074(4) 0.059(4) 0.016(3) 0.017(4) -0.050(5)
F6 0.120(5) 0.019(3) 0.124(6) 0.006(4) 0.038(4) 0.001(4)
S22 0.087(2) 0.144(4) 0.0615(17) 0.028(2) 0.0018(16) -0.053(2)
O99 0.27(2) 0.024(5) 0.131(9) 0.022(6) 0.053(12) 0.035(7)
C226 0.143(18) 0.23(3) 0.154(18) 0.11(2) 0.030(16) -0.09(2)
F44 0.052(5) 0.190(19) 0.138(14) 0.051(11) -0.027(7) -0.044(8)
F55 0.132(9) 0.229(18) 0.168(11) 0.118(10) 0.089(8) 0.015(10)
F66 0.39(3) 0.050(7) 0.217(15) 0.022(9) 0.109(15) 0.062(10)

loop_
_atom_type_symbol
_atom_type_description
_atom_type_scat_dispersion_real
_atom_type_scat_dispersion_imag
_atom_type_scat_source
C C 0.0033 0.0016 'International Tables Vol C Tables 4.2.6.8 and 6.1.1.4'
H H 0 0 'International Tables Vol C Tables 4.2.6.8 and 6.1.1.4'
N N 0.0061 0.0033 'International Tables Vol C Tables 4.2.6.8 and 6.1.1.4'
O O 0.0106 0.006 'International Tables Vol C Tables 4.2.6.8 and 6.1.1.4'
F F 0.0171 0.0103 'International Tables Vol C Tables 4.2.6.8 and 6.1.1.4'
S S 0.1246 0.1234 'International Tables Vol C Tables 4.2.6.8 and 6.1.1.4'
Fe Fe 0.3463 0.8444 'International Tables Vol C Tables 4.2.6.8 and 6.1.1.4'

loop_
_geom_angle_atom_site_label_1
_geom_angle_atom_site_label_2
_geom_angle_atom_site_label_3
_geom_angle
_geom_angle_site_symmetry_1
_geom_angle_site_symmetry_3
C6 C1 C2 120.9(4) . .
C6 C1 N1 107.1(4) . .
C2 C1 N1 131.9(4) . .
C3 C2 C1 116.3(5) . .
C3 C2 H2 121.8 . .
C1 C2 H2 121.8 . .
C2 C3 C4 122.7(5) . .
C2 C3 H3 118.6 . .
C4 C3 H3 118.6 . .
C5 C4 C3 121.1(4) . .
C5 C4 H4 119.5 . .
C3 C4 H4 119.5 . .
C4 C5 C6 115.8(5) . .
C4 C5 H5 122.1 . .
C6 C5 H5 122.1 . .
O1 C6 C1 108.7(3) . .
O1 C6 C5 128.2(4) . .
C1 C6 C5 123.2(5) . .
N1 C7 O1 114.9(3) . .
N1 C7 C8 124.1(3) . .
O1 C7 C8 121.0(3) . .
N2 C8 C9 123.1(4) . .
N2 C8 C7 112.2(3) . .
C9 C8 C7 124.6(3) . .
C8 C9 C10 117.6(4) . .
C8 C9 H9 121.2 . .
C10 C9 H9 121.2 . .
C11 C10 C9 119.4(4) . .
C11 C10 H10 120.3 . .
C9 C10 H10 120.3 . .
C10 C11 C12 119.3(4) . .
C10 C11 H11 120.4 . .
C12 C11 H11 120.4 . .
N2 C12 C11 123.2(4) . .
N2 C12 H12 118.4 . .
C11 C12 H12 118.4 . .
C14 C13 C18 120.0(4) . .
C14 C13 N3 132.4(3) . .
C18 C13 N3 107.5(3) . .
C15 C14 C13 117.3(4) . .
C15 C14 H14 121.4 . .
C13 C14 H14 121.4 . .
C14 C15 C16 121.5(4) . .
C14 C15 H15 119.2 . .
C16 C15 H15 119.2 . .
C17 C16 C15 121.8(4) . .
C17 C16 H16 119.1 . .
C15 C16 H16 119.1 . .
C18 C17 C16 115.3(4) . .
C18 C17 H17 122.3 . .
C16 C17 H17 122.3 . .
C17 C18 C13 123.9(4) . .
C17 C18 O2 128.6(3) . .
C13 C18 O2 107.5(3) . .
N3 C19 O2 115.5(3) . .
N3 C19 C20 123.5(3) . .
O2 C19 C20 120.9(3) . .
N4 C20 C21 123.6(3) . .
N4 C20 C19 112.1(3) . .
C21 C20 C19 124.4(3) . .
C20 C21 C22 118.3(4) . .
C20 C21 H21 120.8 . .
C22 C21 H21 120.8 . .
C23 C22 C21 119.0(4) . .
C23 C22 H22 120.5 . .
C21 C22 H22 120.5 . .
C22 C23 C24 120.1(4) . .
C22 C23 H23 120 . .
C24 C23 H23 120 . .
N4 C24 C23 122.5(4) . .
N4 C24 H24 118.8 . .
C23 C24 H24 118.8 . .
F2 C25 F3 108.8(5) . .
F2 C25 F1 108.4(4) . .
F3 C25 F1 107.2(5) . .
F2 C25 S1 110.7(4) . .
F3 C25 S1 110.6(3) . .
F1 C25 S1 111.0(4) . .
C28 C27 N5 132.8(4) . .
C28 C27 C32 120.5(4) . .
N5 C27 C32 106.7(4) . .
C27 C28 C29 117.0(5) . .
C27 C28 H28 121.5 . .
C29 C28 H28 121.5 . .
C28 C29 C30 121.9(6) . .
C28 C29 H29 119 . .
C30 C29 H29 119 . .
C31 C30 C29 121.3(5) . .
C31 C30 H30 119.3 . .
C29 C30 H30 119.3 . .
C30 C31 C32 116.8(5) . .
C30 C31 H31 121.6 . .
C32 C31 H31 121.6 . .
C31 C32 O3 129.4(5) . .
C31 C32 C27 122.4(6) . .
O3 C32 C27 108.2(4) . .
N5 C33 O3 114.7(4) . .
N5 C33 C34 124.4(3) . .
O3 C33 C34 120.9(4) . .
N6 C34 C35 122.9(5) . .
N6 C34 C33 112.0(3) . .
C35 C34 C33 125.1(4) . .
C34 C35 C36 119.6(4) . .
C34 C35 H35 120.2 . .
C36 C35 H35 120.2 . .
C35 C36 C37 118.4(4) . .
C35 C36 H36 120.8 . .
C37 C36 H36 120.8 . .
C38 C37 C36 119.0(5) . .
C38 C37 H37 120.5 . .
C36 C37 H37 120.5 . .
N6 C38 C37 122.7(4) . .
N6 C38 H38 118.6 . .
C37 C38 H38 118.6 . .
F7 C39 F8 108.2(4) . .
F7 C39 F9 108.4(4) . .
F8 C39 F9 106.8(3) . .
F7 C39 S3 112.0(3) . .
F8 C39 S3 110.3(3) . .
F9 C39 S3 110.9(3) . .
C7 N1 C1 105.2(3) . .
C7 N1 Fe1 110.8(2) . .
C1 N1 Fe1 141.3(3) . .
C12 N2 C8 117.4(3) . .
C12 N2 Fe1 127.7(3) . .
C8 N2 Fe1 114.6(2) . .
C19 N3 C13 105.5(3) . .
C19 N3 Fe1 112.6(2) . .
C13 N3 Fe1 141.1(2) . .
C24 N4 C20 116.6(3) . .
C24 N4 Fe1 128.1(3) . .
C20 N4 Fe1 113.9(2) . .
C33 N5 C27 106.0(3) . .
C33 N5 Fe2 111.2(3) . .
C27 N5 Fe2 141.5(3) . .
C34 N6 C38 117.3(4) . .
C34 N6 Fe2 114.0(3) . .
C38 N6 Fe2 127.8(3) . .
C7 O1 C6 104.1(3) . .
C19 O2 C18 104.0(3) . .
C33 O3 C32 104.4(3) . .
S1 O4 Fe1 138.66(17) . .
S22 O7 S2 36.11(18) . .
S22 O7 Fe1 135.8(2) . .
S2 O7 Fe1 133.45(19) . .
S22 O8 S2 37.5(2) . .
S3 O10 Fe2 138.30(16) . .
O5 S1 O6 118.0(2) . .
O5 S1 O4 113.1(2) . .
O6 S1 O4 113.36(18) . .
O5 S1 C25 104.3(3) . .
O6 S1 C25 102.8(2) . .
O4 S1 C25 103.0(2) . .
O12 S3 O11 116.35(18) . .
O12 S3 O10 114.24(17) . .
O11 S3 O10 114.09(16) . .
O12 S3 C39 102.68(19) . .
O11 S3 C39 104.4(2) . .
O10 S3 C39 102.75(17) . .
O7 Fe1 O4 85.66(12) . .
O7 Fe1 N3 101.16(11) . .
O4 Fe1 N3 89.76(11) . .
O7 Fe1 N1 92.44(11) . .
O4 Fe1 N1 99.30(11) . .
N3 Fe1 N1 164.22(12) . .
O7 Fe1 N2 167.58(11) . .
O4 Fe1 N2 91.77(11) . .
N3 Fe1 N2 90.97(11) . .
N1 Fe1 N2 75.96(11) . .
O7 Fe1 N4 86.49(11) . .
O4 Fe1 N4 161.86(10) . .
N3 Fe1 N4 75.76(11) . .
N1 Fe1 N4 97.35(11) . .
N2 Fe1 N4 99.23(12) . .
N5 Fe2 N5 166.51(18) . 2_655
N5 Fe2 O10 98.31(10) . .
N5 Fe2 O10 91.40(11) 2_655 .
N5 Fe2 O10 91.40(11) . 2_655
N5 Fe2 O10 98.31(10) 2_655 2_655
O10 Fe2 O10 88.02(14) . 2_655
N5 Fe2 N6 76.59(13) . .
N5 Fe2 N6 94.36(12) 2_655 .
O10 Fe2 N6 88.86(11) . .
O10 Fe2 N6 167.02(11) 2_655 .
N5 Fe2 N6 94.36(12) . 2_655
N5 Fe2 N6 76.59(13) 2_655 2_655
O10 Fe2 N6 167.02(11) . 2_655
O10 Fe2 N6 88.86(11) 2_655 2_655
N6 Fe2 N6 96.85(17) . 2_655
O9 S2 O8 119.4(8) . .
O9 S2 O7 118.0(6) . .
O8 S2 O7 108.0(3) . .
O9 S2 C26 107.7(5) . .
O8 S2 C26 102.2(3) . .
O7 S2 C26 98.1(3) . .
F4 C26 F5 111.8(14) . .
F4 C26 F6 105.6(13) . .
F5 C26 F6 107.1(10) . .
F4 C26 S2 108.9(9) . .
F5 C26 S2 108.1(6) . .
F6 C26 S2 115.4(6) . .
O8 S22 O7 117.7(3) . .
O8 S22 O99 119.4(8) . .
O7 S22 O99 116.0(7) . .
O8 S22 C226 109.0(6) . .
O7 S22 C226 99.4(5) . .
O99 S22 C226 87.6(9) . .
F55 C226 F44 100.5(16) . .
F55 C226 F66 117.4(16) . .
F44 C226 F66 127(2) . .
F55 C226 S22 111.0(15) . .
F44 C226 S22 111.8(14) . .
F66 C226 S22 89.2(13) . .

loop_
_geom_bond_atom_site_label_1
_geom_bond_atom_site_label_2
_geom_bond_distance
_geom_bond_site_symmetry_2
C1 C6 1.381(6) .
C1 C2 1.388(6) .
C1 N1 1.396(5) .
C2 C3 1.367(6) .
C2 H2 0.93 .
C3 C4 1.405(8) .
C3 H3 0.93 .
C4 C5 1.375(9) .
C4 H4 0.93 .
C5 C6 1.388(6) .
C5 H5 0.93 .
C6 O1 1.370(5) .
C7 N1 1.296(5) .
C7 O1 1.350(4) .
C7 C8 1.447(5) .
C8 N2 1.355(5) .
C8 C9 1.377(5) .
C9 C10 1.392(7) .
C9 H9 0.93 .
C10 C11 1.356(7) .
C10 H10 0.93 .
C11 C12 1.379(6) .
C11 H11 0.93 .
C12 N2 1.321(5) .
C12 H12 0.93 .
C13 C14 1.379(6) .
C13 C18 1.389(5) .
C13 N3 1.402(5) .
C14 C15 1.370(6) .
C14 H14 0.93 .
C15 C16 1.402(6) .
C15 H15 0.93 .
C16 C17 1.376(6) .
C16 H16 0.93 .
C17 C18 1.369(5) .
C17 H17 0.93 .
C18 O2 1.402(5) .
C19 N3 1.291(4) .
C19 O2 1.348(4) .
C19 C20 1.458(5) .
C20 N4 1.360(4) .
C20 C21 1.379(5) .
C21 C22 1.379(6) .
C21 H21 0.93 .
C22 C23 1.361(6) .
C22 H22 0.93 .
C23 C24 1.384(6) .
C23 H23 0.93 .
C24 N4 1.342(5) .
C24 H24 0.93 .
C25 F2 1.307(5) .
C25 F3 1.328(6) .
C25 F1 1.331(6) .
C25 S1 1.829(5) .
C27 C28 1.364(7) .
C27 N5 1.399(5) .
C27 C32 1.400(6) .
C28 C29 1.378(7) .
C28 H28 0.93 .
C29 C30 1.392(9) .
C29 H29 0.93 .
C30 C31 1.359(9) .
C30 H30 0.93 .
C31 C32 1.370(7) .
C31 H31 0.93 .
C32 O3 1.378(6) .
C33 N5 1.295(5) .
C33 O3 1.357(4) .
C33 C34 1.447(6) .
C34 N6 1.354(5) .
C34 C35 1.375(6) .
C35 C36 1.389(8) .
C35 H35 0.93 .
C36 C37 1.390(7) .
C36 H36 0.93 .
C37 C38 1.387(6) .
C37 H37 0.93 .
C38 N6 1.358(6) .
C38 H38 0.93 .
C39 F7 1.300(5) .
C39 F8 1.324(5) .
C39 F9 1.326(5) .
C39 S3 1.830(4) .
N1 Fe1 2.177(3) .
N2 Fe1 2.202(3) .
N3 Fe1 2.154(3) .
N4 Fe1 2.223(3) .
N5 Fe2 2.147(3) .
N6 Fe2 2.198(3) .
O4 S1 1.451(3) .
O4 Fe1 2.148(3) .
O5 S1 1.415(3) .
O6 S1 1.430(3) .
O7 S22 1.463(4) .
O7 S2 1.484(3) .
O7 Fe1 2.098(3) .
O8 S22 1.334(5) .
O8 S2 1.476(5) .
O10 S3 1.454(3) .
O10 Fe2 2.171(3) .
O11 S3 1.432(3) .
O12 S3 1.423(3) .
Fe2 N5 2.147(3) 2_655
Fe2 O10 2.171(3) 2_655
Fe2 N6 2.198(3) 2_655
S2 O9 1.476(7) .
S2 C26 1.859(8) .
C26 F4 1.323(9) .
C26 F5 1.335(8) .
C26 F6 1.339(8) .
S22 O99 1.504(7) .
S22 C226 1.76(2) .
C226 F55 1.318(9) .
C226 F44 1.323(10) .
C226 F66 1.330(10) .
